data_6000132
loop_
_publ_author_name
'Chen, Z.'
'Wang, R.-J.'

_publ_section_title
;
 Crystal structures and semiconductor properties of alkline metal
 selenides MHgSbSe~3~ (M = K, Rb, Cs)
;
_journal_issue 3
_journal_name_full 'Acta Chimica Sinica'
_journal_page_first 326
_journal_page_last 331
_journal_volume 58
_journal_year 2000
_chemical_formula_sum 'Cs Hg Sb Se3'
_space_group_name_H-M_alt 'C m c m'
_cell_angle_alpha 90.000
_cell_angle_beta 90.000
_cell_angle_gamma 90.000
_cell_formula_units_Z 4
_cell_length_a 4.444(1)
_cell_length_b 15.514(6)
_cell_length_c 11.261(7)
_cell_volume 776.38
_refine_ls_R_factor_all 0.0605
_refine_ls_structure_factor_coef Fsqd
_refine_ls_wR_factor_all 0.1234
_cod_database_code 6000132

loop_
_atom_site_label
_atom_site_type_symbol
_atom_site_fract_x
_atom_site_fract_y
_atom_site_fract_z
_atom_site_U_iso_or_equiv
Hg(1) Hg 0 0.4541(1) 0.25 0.0197(6)
Cs(1) Cs 0.5 0.2413(2) 0.25 0.037(1)
Sb(1) Sb 0.5 0.5280(2) 0.4997(4) 0.0126(9)
Se(1) Se 0.5 0.5583(3) 0.25 0.044(2)
Se(2) Se 0 0.3708(2) 0.0502(3) 0.044(1)
